data_2217739
loop_
_publ_author_name
'Meghdadi, Soraia'
'Schenk, Kurt J.'
'Amirnasr, Mehdi'
'Fadaee, Farzaneh'

_publ_section_title
;{2,2'-[1,1'-(3-Azapentane-1,5-diyldinitrilo)diethylidyne]diphenolato}(piperidine)cobalt(III)
 tetraphenylborate
;
_journal_coeditor_code CI2550
_journal_issue 3
_journal_name_full 'Acta Crystallographica Section E'
_journal_page_first m479
_journal_page_last m480
_journal_paper_doi 10.1107/S1600536808003875
_journal_volume 64
_journal_year 2008
_chemical_formula_iupac '[Co (C20 H23 N3 O2) (C5 H11 N)] (C24 H20 B)'
_chemical_formula_moiety 'C25 H34 Co N4 O2, C24 H20 B'
_chemical_formula_sum 'C49 H54 B Co N4 O2'
_chemical_formula_weight 800.70
_chemical_name_systematic
;
{2,2'-[1,1'-(3-Azapentane-1,5-
diyldinitrilo)diethylidyne]diphenolato}(piperidine)cobalt(III)
tetraphenylborate
;
_space_group_IT_number 2
_symmetry_cell_setting triclinic
_symmetry_space_group_name_Hall '-P 1'
_symmetry_space_group_name_H-M 'P -1'
_atom_sites_solution_hydrogens geom
_atom_sites_solution_primary direct
_atom_sites_solution_secondary difmap
_audit_creation_method SHELXL-97
_cell_angle_alpha 91.222(5)
_cell_angle_beta 96.054(5)
_cell_angle_gamma 100.914(5)
_cell_formula_units_Z 4
_cell_length_a 11.1188(7)
_cell_length_b 16.8783(10)
_cell_length_c 23.3398(13)
_cell_measurement_reflns_used 20476
_cell_measurement_temperature 293(2)
_cell_measurement_theta_max 29.6
_cell_measurement_theta_min 1.75
_cell_volume 4273.1(4)
_computing_cell_refinement 'X-AREA (Stoe & Cie, 2006)'
_computing_data_collection 'X-AREA (Stoe & Cie, 2006)'
_computing_data_reduction 'X-RED32 (Stoe & Cie, 2005)'
_computing_molecular_graphics 'SHELXTL (Sheldrick, 2008) and <i>CrystalMaker</i> (Palmer, 2007)'
_computing_publication_material 'SHELXTL (Sheldrick, 2008) and PLATON (Spek, 2003)'
_computing_structure_refinement 'SHELXL97 (Sheldrick, 2008)'
_computing_structure_solution 'DIRDIF96 (Beurskens <i>et al.</i>,  1996)'
_diffrn_ambient_temperature 293(2)
_diffrn_detector_area_resol_mean 6.67
_diffrn_measured_fraction_theta_full 0.913
_diffrn_measured_fraction_theta_max 0.913
_diffrn_measurement_device '2-circle goniometer'
_diffrn_measurement_device_type 'Stoe IPDS2'
_diffrn_measurement_method rotation
_diffrn_radiation_monochromator 'plane graphite'
_diffrn_radiation_type 'Mo K\a'
_diffrn_radiation_wavelength 0.71073
_diffrn_reflns_av_R_equivalents 0.0362
_diffrn_reflns_av_sigmaI/netI 0.0562
_diffrn_reflns_limit_h_max 15
_diffrn_reflns_limit_h_min -14
_diffrn_reflns_limit_k_max 23
_diffrn_reflns_limit_k_min -23
_diffrn_reflns_limit_l_max 28
_diffrn_reflns_limit_l_min -32
_diffrn_reflns_number 43249
_diffrn_reflns_theta_full 29.60
_diffrn_reflns_theta_max 29.60
_diffrn_reflns_theta_min 1.88
_diffrn_standards_number 0
_exptl_absorpt_coefficient_mu 0.445
_exptl_absorpt_correction_T_max 0.9534
_exptl_absorpt_correction_T_min 0.8783
_exptl_absorpt_correction_type integration
_exptl_absorpt_process_details '(X-RED32; Stoe & Cie, 2005)'
_exptl_crystal_colour green
_exptl_crystal_density_diffrn 1.245
_exptl_crystal_density_method 'not measured'
_exptl_crystal_description Prism
_exptl_crystal_F_000 1696
_exptl_crystal_size_max 0.30
_exptl_crystal_size_mid 0.13
_exptl_crystal_size_min 0.11
_refine_diff_density_max 0.328
_refine_diff_density_min -0.410
_refine_ls_extinction_coef 0.00168(18)
_refine_ls_extinction_expression Fc^*^=kFc[1+0.001xFc^2^\l^3^/sin(2\q)]^-1/4^
_refine_ls_extinction_method 'SHELXL97 (Sheldrick, 2008)'
_refine_ls_goodness_of_fit_ref 0.929
_refine_ls_hydrogen_treatment constr
_refine_ls_matrix_type full
_refine_ls_number_parameters 1032
_refine_ls_number_reflns 22000
_refine_ls_number_restraints 0
_refine_ls_restrained_S_all 0.929
_refine_ls_R_factor_all 0.0946
_refine_ls_R_factor_gt 0.0429
_refine_ls_shift/su_max 0.027
_refine_ls_shift/su_mean 0.002
_refine_ls_structure_factor_coef Fsqd
_refine_ls_weighting_details 'calc w=1/[\s^2^(Fo^2^)+(0.0558P)^2^] where P=(Fo^2^+2Fc^2^)/3'
_refine_ls_weighting_scheme calc
_refine_ls_wR_factor_gt 0.1009
_refine_ls_wR_factor_ref 0.1191
_reflns_number_gt 11758
_reflns_number_total 22000
_reflns_threshold_expression I>2\s(I)
_cod_data_source_file ci2550.cif
_cod_data_source_block I
_cod_database_code 2217739
_cod_database_fobs_code 2217739

loop_
_symmetry_equiv_pos_as_xyz
'x, y, z'
'-x, -y, -z'

loop_
_atom_site_type_symbol
_atom_site_label
_atom_site_fract_x
_atom_site_fract_y
_atom_site_fract_z
_atom_site_U_iso_or_equiv
_atom_site_adp_type
_atom_site_calc_flag
_atom_site_refinement_flags
_atom_site_occupancy
Co Co1 0.03516(2) 0.219640(15) 0.197172(12) 0.03749(8) Uani d . 1
O O11 -0.01627(13) 0.12993(8) 0.14649(7) 0.0438(3) Uani d . 1
O O21 0.19796(13) 0.20517(8) 0.19338(6) 0.0427(3) Uani d . 1
N N3 0.07829(17) 0.31455(10) 0.25161(8) 0.0466(4) Uani d . 1
H H3 0.1475 0.3107 0.2751 0.056 Uiso calc R 1
N N4 0.03413(16) 0.13725(10) 0.25841(8) 0.0447(4) Uani d . 1
H H4 0.0572 0.0961 0.2392 0.054 Uiso calc R 1
N N11 -0.13195(17) 0.23359(11) 0.20053(8) 0.0466(4) Uani d . 1
N N21 0.06242(17) 0.29650(10) 0.13893(8) 0.0465(4) Uani d . 1
C C11 -0.1080(2) 0.12555(12) 0.10570(10) 0.0422(5) Uani d . 1
C C12 -0.1029(3) 0.08125(14) 0.05463(11) 0.0573(6) Uani d . 1
H H12 -0.0341 0.0585 0.0506 0.069 Uiso calc R 1
C C13 -0.1966(3) 0.07100(17) 0.01094(13) 0.0723(8) Uani d . 1
H H13 -0.1910 0.0414 -0.0224 0.087 Uiso calc R 1
C C14 -0.2998(3) 0.10411(19) 0.01560(14) 0.0762(8) Uani d . 1
H H14 -0.3635 0.0968 -0.0144 0.091 Uiso calc R 1
C C15 -0.3074(2) 0.14765(16) 0.06468(13) 0.0629(7) Uani d . 1
H H15 -0.3772 0.1697 0.0676 0.075 Uiso calc R 1
C C16 -0.2129(2) 0.16020(13) 0.11089(10) 0.0475(5) Uani d . 1
C C17 -0.2249(2) 0.20767(14) 0.16245(11) 0.0504(5) Uani d . 1
C C18 -0.3493(2) 0.2266(2) 0.17064(16) 0.0852(10) Uani d . 1
H H18A -0.3593 0.2276 0.2110 0.128 Uiso calc R 1
H H18B -0.4128 0.1859 0.1506 0.128 Uiso calc R 1
H H18C -0.3552 0.2783 0.1555 0.128 Uiso calc R 1
C C19 -0.1470(2) 0.28695(16) 0.24924(12) 0.0603(7) Uani d . 1
H H19B -0.2091 0.2589 0.2718 0.072 Uiso calc R 1
H H19A -0.1743 0.3347 0.2346 0.072 Uiso calc R 1
C C110 -0.0258(2) 0.31131(15) 0.28686(11) 0.0573(6) Uani d . 1
H H11A -0.0216 0.3639 0.3054 0.069 Uiso calc R 1
H H11B -0.0200 0.2726 0.3167 0.069 Uiso calc R 1
C C21 0.22754(19) 0.18656(12) 0.14211(10) 0.0428(5) Uani d . 1
C C22 0.3042(2) 0.13029(15) 0.13846(12) 0.0563(6) Uani d . 1
H H22 0.3326 0.1069 0.1717 0.068 Uiso calc R 1
C C23 0.3379(3) 0.10928(18) 0.08594(15) 0.0726(8) Uani d . 1
H H23 0.3887 0.0716 0.0841 0.087 Uiso calc R 1
C C24 0.2979(3) 0.1430(2) 0.03640(15) 0.0811(9) Uani d . 1
H H24 0.3202 0.1274 0.0012 0.097 Uiso calc R 1
C C25 0.2250(3) 0.19957(17) 0.03875(12) 0.0670(7) Uani d . 1
H H25 0.1997 0.2231 0.0051 0.080 Uiso calc R 1
C C26 0.1879(2) 0.22264(13) 0.09135(10) 0.0490(5) Uani d . 1
C C27 0.1231(2) 0.28984(14) 0.09549(11) 0.0518(6) Uani d . 1
C C28 0.1378(4) 0.35382(19) 0.05150(14) 0.0873(10) Uani d . 1
H H28A 0.0613 0.3720 0.0431 0.131 Uiso calc R 1
H H28B 0.1604 0.3318 0.0168 0.131 Uiso calc R 1
H H28C 0.2010 0.3985 0.0665 0.131 Uiso calc R 1
C C29 0.0356(3) 0.37407(13) 0.15872(12) 0.0596(7) Uani d . 1
H H29A -0.0522 0.3705 0.1597 0.072 Uiso calc R 1
H H29B 0.0654 0.4168 0.1336 0.072 Uiso calc R 1
C C210 0.1035(2) 0.38914(13) 0.21831(12) 0.0572(6) Uani d . 1
H H21A 0.1913 0.4046 0.2158 0.069 Uiso calc R 1
H H21B 0.0769 0.4330 0.2379 0.069 Uiso calc R 1
C C41 -0.0832(2) 0.09646(16) 0.27676(13) 0.0630(7) Uani d . 1
H H41A -0.1428 0.0815 0.2430 0.076 Uiso calc R 1
H H41B -0.1142 0.1337 0.3010 0.076 Uiso calc R 1
C C42 -0.0712(3) 0.02150(18) 0.30976(14) 0.0778(9) Uani d . 1
H H42A -0.1493 -0.0005 0.3236 0.093 Uiso calc R 1
H H42B -0.0515 -0.0190 0.2840 0.093 Uiso calc R 1
C C43 0.0268(3) 0.0396(2) 0.35967(15) 0.0901(10) Uani d . 1
H H43A 0.0368 -0.0102 0.3779 0.108 Uiso calc R 1
H H43B 0.0023 0.0747 0.3879 0.108 Uiso calc R 1
C C44 0.1480(3) 0.08016(17) 0.33991(14) 0.0742(8) Uani d . 1
H H44B 0.2089 0.0951 0.3731 0.089 Uiso calc R 1
H H44A 0.1773 0.0426 0.3152 0.089 Uiso calc R 1
C C45 0.1328(2) 0.15452(15) 0.30733(12) 0.0587(6) Uani d . 1
H H45A 0.1137 0.1945 0.3336 0.070 Uiso calc R 1
H H45B 0.2100 0.1772 0.2929 0.070 Uiso calc R 1
Co Co2 0.57353(3) 0.773334(16) 0.298320(13) 0.03930(8) Uani d . 1
N N7 0.52384(17) 0.67418(11) 0.24852(9) 0.0492(5) Uani d . 1
H H7 0.4541 0.6774 0.2252 0.059 Uiso calc R 1
N N8 0.57452(17) 0.84923(11) 0.23202(8) 0.0473(4) Uani d . 1
H H8 0.5582 0.8940 0.2497 0.057 Uiso calc R 1
N N51 0.73755(17) 0.75432(11) 0.29545(9) 0.0480(4) Uani d . 1
N N61 0.54512(17) 0.70276(11) 0.36038(9) 0.0489(4) Uani d . 1
O O61 0.41327(13) 0.79323(9) 0.30228(7) 0.0448(3) Uani d . 1
O O51 0.63365(14) 0.86782(8) 0.34407(7) 0.0452(3) Uani d . 1
C C51 0.7240(2) 0.87176(12) 0.38581(10) 0.0419(5) Uani d . 1
C C52 0.7243(3) 0.92242(14) 0.43431(11) 0.0555(6) Uani d . 1
H H52 0.6595 0.9496 0.4365 0.067 Uiso calc R 1
C C53 0.8174(3) 0.93252(16) 0.47812(12) 0.0659(7) Uani d . 1
H H53 0.8160 0.9670 0.5096 0.079 Uiso calc R 1
C C54 0.9143(3) 0.89204(17) 0.47644(12) 0.0658(7) Uani d . 1
H H54 0.9769 0.8984 0.5069 0.079 Uiso calc R 1
C C55 0.9171(2) 0.84263(15) 0.42965(12) 0.0580(6) Uani d . 1
H H55 0.9826 0.8158 0.4285 0.070 Uiso calc R 1
C C56 0.8233(2) 0.83143(13) 0.38309(10) 0.0461(5) Uani d . 1
C C57 0.8324(2) 0.78085(14) 0.33280(11) 0.0509(6) Uani d . 1
C C58 0.9549(2) 0.7592(2) 0.32530(16) 0.0855(10) Uani d . 1
H H58A 0.9642 0.7556 0.2850 0.128 Uiso calc R 1
H H58B 0.9590 0.7081 0.3419 0.128 Uiso calc R 1
H H58C 1.0197 0.8000 0.3443 0.128 Uiso calc R 1
C C59 0.7488(2) 0.69713(17) 0.24871(13) 0.0643(7) Uani d . 1
H H59A 0.7749 0.6499 0.2649 0.077 Uiso calc R 1
H H59B 0.8104 0.7223 0.2248 0.077 Uiso calc R 1
C C510 0.6256(2) 0.67211(15) 0.21238(12) 0.0588(6) Uani d . 1
H H51A 0.6200 0.7085 0.1810 0.071 Uiso calc R 1
H H51B 0.6185 0.6180 0.1959 0.071 Uiso calc R 1
C C61 0.3910(2) 0.81917(15) 0.35295(11) 0.0509(6) Uani d . 1
C C62 0.3228(3) 0.88015(19) 0.35462(14) 0.0768(9) Uani d . 1
H H62 0.2935 0.9007 0.3204 0.092 Uiso calc R 1
C C63 0.2986(4) 0.9101(3) 0.40639(17) 0.1161(16) Uani d . 1
H H63 0.2528 0.9508 0.4067 0.139 Uiso calc R 1
C C64 0.3405(5) 0.8813(3) 0.45736(16) 0.1207(16) Uani d . 1
H H64 0.3258 0.9037 0.4921 0.145 Uiso calc R 1
C C65 0.4042(3) 0.8194(2) 0.45728(14) 0.0861(10) Uani d . 1
H H65 0.4304 0.7989 0.4921 0.103 Uiso calc R 1
C C66 0.4304(2) 0.78668(16) 0.40525(11) 0.0558(6) Uani d . 1
C C67 0.4856(2) 0.71562(15) 0.40341(11) 0.0536(6) Uani d . 1
C C68 0.4633(3) 0.65494(19) 0.44956(14) 0.0817(9) Uani d . 1
H H68A 0.5351 0.6316 0.4580 0.123 Uiso calc R 1
H H68B 0.3940 0.6132 0.4362 0.123 Uiso calc R 1
H H68C 0.4465 0.6815 0.4838 0.123 Uiso calc R 1
C C69 0.5671(3) 0.62214(14) 0.34420(13) 0.0634(7) Uani d . 1
H H69A 0.5358 0.5826 0.3712 0.076 Uiso calc R 1
H H69B 0.6544 0.6232 0.3433 0.076 Uiso calc R 1
C C610 0.4980(2) 0.60292(13) 0.28493(13) 0.0612(7) Uani d . 1
H H61A 0.5232 0.5571 0.2672 0.073 Uiso calc R 1
H H61B 0.4102 0.5888 0.2879 0.073 Uiso calc R 1
C C81 0.6899(2) 0.88312(17) 0.20845(13) 0.0676(7) Uani d . 1
H H81A 0.7136 0.8417 0.1850 0.081 Uiso calc R 1
H H81B 0.7546 0.8994 0.2400 0.081 Uiso calc R 1
C C82 0.6781(3) 0.9555(2) 0.17201(16) 0.0869(10) Uani d . 1
H H82A 0.6665 0.9997 0.1967 0.104 Uiso calc R 1
H H82B 0.7540 0.9727 0.1549 0.104 Uiso calc R 1
C C83 0.5728(3) 0.9370(2) 0.12519(15) 0.0898(10) Uani d . 1
H H83 0.5888 0.8977 0.0975 0.108 Uiso calc R 1
H H83B 0.5642 0.9858 0.1052 0.108 Uiso calc R 1
C C85 0.4690(2) 0.83100(16) 0.18587(11) 0.0587(6) Uani d . 1
H H85A 0.3938 0.8122 0.2033 0.070 Uiso calc R 1
H H85B 0.4813 0.7879 0.1603 0.070 Uiso calc R 1
C C84 0.4541(3) 0.90359(18) 0.15098(13) 0.0759(8) Uani d . 1
H H84A 0.4335 0.9450 0.1755 0.091 Uiso calc R 1
H H84B 0.3872 0.8882 0.1203 0.091 Uiso calc R 1
B B1 0.5386(2) 0.33267(14) 0.34545(11) 0.0444(6) Uani d . 1
C C130 0.53836(19) 0.36952(12) 0.28052(10) 0.0428(5) Uani d . 1
C C131 0.6387(2) 0.42068(13) 0.26134(11) 0.0478(5) Uani d . 1
H H131 0.7077 0.4394 0.2876 0.057 Uiso calc R 1
C C132 0.6403(2) 0.44500(14) 0.20490(12) 0.0538(6) Uani d . 1
H H132 0.7102 0.4782 0.1941 0.065 Uiso calc R 1
C C133 0.5399(2) 0.42051(14) 0.16509(12) 0.0555(6) Uani d . 1
H H133 0.5409 0.4365 0.1272 0.067 Uiso calc R 1
C C134 0.4374(2) 0.37154(14) 0.18237(11) 0.0552(6) Uani d . 1
H H134 0.3678 0.3548 0.1560 0.066 Uiso calc R 1
C C135 0.4372(2) 0.34730(14) 0.23833(11) 0.0503(5) Uani d . 1
H H135 0.3663 0.3145 0.2487 0.060 Uiso calc R 1
C C140 0.5641(2) 0.23936(13) 0.34129(11) 0.0492(5) Uani d . 1
C C141 0.4984(3) 0.18345(15) 0.29914(13) 0.0655(7) Uani d . 1
H H141 0.4437 0.2007 0.2715 0.079 Uiso calc R 1
C C142 0.5108(3) 0.10377(17) 0.29648(15) 0.0848(10) Uani d . 1
H H142 0.4629 0.0686 0.2680 0.102 Uiso calc R 1
C C143 0.5922(4) 0.07573(18) 0.33499(15) 0.0883(11) Uani d . 1
H H143 0.6015 0.0222 0.3327 0.106 Uiso calc R 1
C C144 0.6597(4) 0.1283(2) 0.37702(15) 0.0850(10) Uani d . 1
H H144 0.7160 0.1103 0.4036 0.102 Uiso calc R 1
C C145 0.6453(3) 0.20826(17) 0.38056(13) 0.0679(7) Uani d . 1
H H145 0.6913 0.2423 0.4101 0.081 Uiso calc R 1
C C150 0.4045(2) 0.32980(13) 0.36988(10) 0.0462(5) Uani d . 1
C C151 0.3600(2) 0.27291(15) 0.40849(11) 0.0571(6) Uani d . 1
H H151 0.4033 0.2319 0.4172 0.069 Uiso calc R 1
C C152 0.2538(3) 0.27442(19) 0.43471(13) 0.0738(8) Uani d . 1
H H152 0.2284 0.2355 0.4608 0.089 Uiso calc R 1
C C153 0.1868(3) 0.3332(2) 0.42213(14) 0.0760(9) Uani d . 1
H H153 0.1150 0.3340 0.4391 0.091 Uiso calc R 1
C C154 0.2264(3) 0.39068(18) 0.38422(13) 0.0689(8) Uani d . 1
H H154 0.1820 0.4313 0.3758 0.083 Uiso calc R 1
C C155 0.3325(2) 0.38861(15) 0.35834(12) 0.0561(6) Uani d . 1
H H155 0.3568 0.4278 0.3323 0.067 Uiso calc R 1
C C160 0.6443(2) 0.39159(13) 0.38997(10) 0.0471(5) Uani d . 1
C C161 0.6175(2) 0.44683(13) 0.42957(11) 0.0514(6) Uani d . 1
H H161 0.5353 0.4488 0.4324 0.062 Uiso calc R 1
C C162 0.7073(3) 0.49888(16) 0.46492(13) 0.0687(7) Uani d . 1
H H162 0.6849 0.5350 0.4906 0.082 Uiso calc R 1
C C163 0.8295(3) 0.49729(19) 0.46222(15) 0.0799(9) Uani d . 1
H H163 0.8902 0.5324 0.4858 0.096 Uiso calc R 1
C C164 0.8613(3) 0.4435(2) 0.42447(14) 0.0736(8) Uani d . 1
H H164 0.9438 0.4415 0.4224 0.088 Uiso calc R 1
C C165 0.7701(2) 0.39227(17) 0.38956(12) 0.0628(7) Uani d . 1
H H165 0.7936 0.3562 0.3643 0.075 Uiso calc R 1
B B2 0.0681(2) 0.66578(15) 0.15211(12) 0.0454(6) Uani d . 1
C C230 0.07126(19) 0.63006(12) 0.21744(10) 0.0448(5) Uani d . 1
C C231 0.1725(2) 0.65428(14) 0.25919(11) 0.0515(6) Uani d . 1
H H231 0.2412 0.6892 0.2488 0.062 Uiso calc R 1
C C232 0.1752(2) 0.62875(15) 0.31501(12) 0.0577(6) Uani d . 1
H H232 0.2445 0.6470 0.3412 0.069 Uiso calc R 1
C C233 0.0756(2) 0.57623(15) 0.33230(12) 0.0598(6) Uani d . 1
H H233 0.0765 0.5593 0.3700 0.072 Uiso calc R 1
C C234 -0.0244(2) 0.54981(15) 0.29234(12) 0.0584(6) Uani d . 1
H H234 -0.0920 0.5139 0.3029 0.070 Uiso calc R 1
C C235 -0.0263(2) 0.57595(13) 0.23633(11) 0.0503(5) Uani d . 1
H H235 -0.0954 0.5566 0.2103 0.060 Uiso calc R 1
C C240 0.0555(2) 0.76153(13) 0.15400(10) 0.0472(5) Uani d . 1
C C241 0.1118(3) 0.81657(15) 0.19836(12) 0.0614(7) Uani d . 1
H H241 0.1542 0.7979 0.2302 0.074 Uiso calc R 1
C C242 0.1076(3) 0.89791(17) 0.19723(15) 0.0807(9) Uani d . 1
H H242 0.1481 0.9324 0.2278 0.097 Uiso calc R 1
C C243 0.0452(3) 0.92849(16) 0.15219(15) 0.0774(9) Uani d . 1
H H243 0.0409 0.9830 0.1521 0.093 Uiso calc R 1
C C244 -0.0105(3) 0.87740(17) 0.10761(15) 0.0812(9) Uani d . 1
H H244 -0.0531 0.8969 0.0762 0.097 Uiso calc R 1
C C245 -0.0045(3) 0.79625(15) 0.10847(13) 0.0687(7) Uani d . 1
H H245 -0.0426 0.7630 0.0769 0.082 Uiso calc R 1
C C250 -0.0485(2) 0.61028(13) 0.11133(10) 0.0442(5) Uani d . 1
C C251 -0.1693(2) 0.62181(16) 0.11131(11) 0.0570(6) Uani d . 1
H H251 -0.1831 0.6661 0.1323 0.068 Uiso calc R 1
C C253 -0.2536(3) 0.50567(17) 0.05002(12) 0.0663(7) Uani d . 1
H H253 -0.3208 0.4711 0.0301 0.080 Uiso calc R 1
C C254 -0.1370(3) 0.49199(15) 0.04799(12) 0.0632(7) Uani d . 1
H H254 -0.1246 0.4477 0.0266 0.076 Uiso calc R 1
C C252 -0.2700(2) 0.57074(18) 0.08164(12) 0.0649(7) Uani d . 1
H H252 -0.3489 0.5809 0.0833 0.078 Uiso calc R 1
C C255 -0.0374(2) 0.54352(13) 0.07755(11) 0.0507(6) Uani d . 1
H H255 0.0410 0.5331 0.0748 0.061 Uiso calc R 1
C C260 0.1965(2) 0.65885(13) 0.12433(11) 0.0465(5) Uani d . 1
C C261 0.2385(2) 0.70755(15) 0.08037(12) 0.0573(6) Uani d . 1
H H261 0.1957 0.7476 0.0683 0.069 Uiso calc R 1
C C262 0.3409(3) 0.69894(18) 0.05384(13) 0.0701(8) Uani d . 1
H H262 0.3650 0.7328 0.0245 0.084 Uiso calc R 1
C C263 0.4067(3) 0.64166(19) 0.07011(14) 0.0705(8) Uani d . 1
H H263 0.4761 0.6364 0.0524 0.085 Uiso calc R 1
C C264 0.3694(2) 0.59149(17) 0.11305(13) 0.0647(7) Uani d . 1
H H264 0.4130 0.5515 0.1243 0.078 Uiso calc R 1
C C265 0.2663(2) 0.60053(14) 0.13974(12) 0.0548(6) Uani d . 1
H H265 0.2430 0.5663 0.1690 0.066 Uiso calc R 1

loop_
_atom_site_aniso_label
_atom_site_aniso_U_11
_atom_site_aniso_U_22
_atom_site_aniso_U_33
_atom_site_aniso_U_12
_atom_site_aniso_U_13
_atom_site_aniso_U_23
Co1 0.03951(15) 0.03579(14) 0.03717(18) 0.00805(11) 0.00295(13) 0.00127(11)
O11 0.0473(8) 0.0398(7) 0.0430(9) 0.0099(6) -0.0025(7) -0.0028(6)
O21 0.0426(8) 0.0457(8) 0.0396(9) 0.0090(6) 0.0024(7) 0.0019(6)
N3 0.0491(10) 0.0432(9) 0.0474(12) 0.0101(8) 0.0042(9) -0.0059(8)
N4 0.0501(10) 0.0430(9) 0.0386(11) 0.0042(7) 0.0019(8) 0.0059(7)
N11 0.0462(10) 0.0502(10) 0.0440(12) 0.0128(8) 0.0022(9) -0.0016(8)
N21 0.0539(11) 0.0406(9) 0.0458(12) 0.0129(8) 0.0026(9) 0.0045(8)
C11 0.0478(11) 0.0375(10) 0.0382(13) 0.0021(8) 0.0006(10) 0.0046(8)
C12 0.0701(16) 0.0525(13) 0.0461(16) 0.0072(11) 0.0016(13) -0.0043(10)
C13 0.091(2) 0.0711(18) 0.0451(18) 0.0012(15) -0.0083(16) -0.0112(13)
C14 0.0749(19) 0.090(2) 0.051(2) 0.0014(16) -0.0216(15) 0.0019(15)
C15 0.0559(14) 0.0695(16) 0.0586(19) 0.0082(12) -0.0095(13) 0.0121(13)
C16 0.0456(12) 0.0483(12) 0.0451(15) 0.0043(9) -0.0025(10) 0.0070(10)
C17 0.0417(12) 0.0544(13) 0.0541(16) 0.0102(10) -0.0007(11) 0.0045(11)
C18 0.0450(14) 0.113(2) 0.099(3) 0.0262(15) -0.0029(15) -0.0208(19)
C19 0.0514(13) 0.0721(16) 0.0612(18) 0.0214(12) 0.0105(12) -0.0136(13)
C110 0.0592(14) 0.0610(14) 0.0535(16) 0.0145(11) 0.0129(12) -0.0124(11)
C21 0.0383(10) 0.0426(11) 0.0447(14) 0.0025(8) 0.0032(10) -0.0043(9)
C22 0.0504(13) 0.0581(14) 0.0614(17) 0.0163(11) 0.0015(12) -0.0069(11)
C23 0.0595(16) 0.0798(19) 0.082(2) 0.0246(14) 0.0113(15) -0.0201(16)
C24 0.085(2) 0.098(2) 0.064(2) 0.0240(18) 0.0213(18) -0.0208(17)
C25 0.0783(18) 0.0778(18) 0.0460(17) 0.0156(14) 0.0126(14) -0.0012(12)
C26 0.0537(13) 0.0511(12) 0.0416(14) 0.0069(10) 0.0086(11) 0.0011(9)
C27 0.0619(14) 0.0519(13) 0.0405(14) 0.0094(10) 0.0024(12) 0.0076(10)
C28 0.134(3) 0.0769(19) 0.060(2) 0.0308(19) 0.028(2) 0.0283(15)
C29 0.0758(16) 0.0393(11) 0.0693(19) 0.0224(11) 0.0114(14) 0.0111(11)
C210 0.0668(15) 0.0379(11) 0.0677(18) 0.0112(10) 0.0103(14) -0.0056(10)
C41 0.0588(15) 0.0648(15) 0.0593(18) -0.0048(12) 0.0068(13) 0.0128(12)
C42 0.084(2) 0.0671(17) 0.072(2) -0.0125(14) 0.0084(17) 0.0231(14)
C43 0.121(3) 0.078(2) 0.060(2) -0.0059(18) -0.005(2) 0.0285(15)
C44 0.095(2) 0.0613(16) 0.0581(19) 0.0064(14) -0.0150(16) 0.0126(13)
C45 0.0630(15) 0.0579(14) 0.0496(16) 0.0043(11) -0.0065(13) 0.0078(11)
Co2 0.04197(16) 0.03797(15) 0.03858(18) 0.00919(11) 0.00504(13) -0.00022(11)
N7 0.0491(10) 0.0443(10) 0.0533(13) 0.0097(8) 0.0023(9) -0.0075(8)
N8 0.0550(11) 0.0465(10) 0.0379(11) 0.0035(8) 0.0048(9) 0.0021(8)
N51 0.0458(10) 0.0516(10) 0.0471(12) 0.0119(8) 0.0052(9) -0.0082(8)
N61 0.0529(11) 0.0444(10) 0.0512(13) 0.0148(8) 0.0027(9) 0.0075(8)
O61 0.0459(8) 0.0521(8) 0.0382(9) 0.0135(6) 0.0057(7) 0.0036(6)
O51 0.0520(8) 0.0413(8) 0.0432(10) 0.0145(6) 0.0011(7) -0.0028(6)
C51 0.0490(12) 0.0365(10) 0.0385(13) 0.0038(8) 0.0040(10) 0.0023(8)
C52 0.0714(16) 0.0490(13) 0.0446(15) 0.0113(11) 0.0016(13) -0.0052(10)
C53 0.086(2) 0.0631(16) 0.0433(16) 0.0049(14) 0.0033(15) -0.0109(11)
C54 0.0702(17) 0.0763(18) 0.0431(17) 0.0037(14) -0.0094(13) -0.0007(12)
C55 0.0529(13) 0.0639(15) 0.0525(17) 0.0040(11) -0.0020(12) 0.0033(12)
C56 0.0461(11) 0.0466(12) 0.0430(14) 0.0035(9) 0.0031(10) 0.0009(9)
C57 0.0434(12) 0.0576(13) 0.0518(16) 0.0104(10) 0.0061(11) -0.0044(11)
C58 0.0480(15) 0.113(2) 0.096(3) 0.0253(15) -0.0019(15) -0.0371(19)
C59 0.0539(14) 0.0749(17) 0.0665(19) 0.0213(12) 0.0065(13) -0.0245(13)
C510 0.0580(14) 0.0609(14) 0.0572(17) 0.0133(11) 0.0072(12) -0.0214(12)
C61 0.0502(13) 0.0622(14) 0.0454(15) 0.0195(11) 0.0118(11) 0.0073(11)
C62 0.093(2) 0.095(2) 0.0591(19) 0.0562(18) 0.0153(16) 0.0094(15)
C63 0.163(4) 0.149(4) 0.073(3) 0.110(3) 0.033(3) 0.004(2)
C64 0.180(4) 0.159(4) 0.059(2) 0.108(3) 0.041(3) 0.004(2)
C65 0.110(3) 0.119(3) 0.0439(18) 0.051(2) 0.0218(18) 0.0124(16)
C66 0.0612(14) 0.0675(15) 0.0441(15) 0.0203(12) 0.0134(12) 0.0119(11)
C67 0.0563(13) 0.0605(14) 0.0434(15) 0.0102(11) 0.0025(12) 0.0134(11)
C68 0.102(2) 0.084(2) 0.063(2) 0.0226(17) 0.0164(18) 0.0329(16)
C69 0.0726(16) 0.0427(12) 0.078(2) 0.0189(11) 0.0082(15) 0.0132(12)
C610 0.0654(15) 0.0371(11) 0.080(2) 0.0096(10) 0.0069(14) -0.0031(11)
C81 0.0586(15) 0.0736(17) 0.0650(19) -0.0049(13) 0.0120(14) 0.0136(14)
C82 0.092(2) 0.079(2) 0.082(2) -0.0112(17) 0.018(2) 0.0253(17)
C83 0.114(3) 0.091(2) 0.058(2) 0.0042(19) 0.006(2) 0.0283(16)
C85 0.0598(14) 0.0682(15) 0.0447(16) 0.0056(12) 0.0014(12) 0.0071(11)
C84 0.093(2) 0.0795(19) 0.0522(19) 0.0147(16) -0.0044(16) 0.0156(14)
B1 0.0463(13) 0.0435(13) 0.0420(15) 0.0056(10) 0.0043(12) 0.0007(10)
C130 0.0432(11) 0.0379(10) 0.0467(14) 0.0070(8) 0.0040(10) 0.0012(9)
C131 0.0410(11) 0.0442(11) 0.0550(15) 0.0024(9) 0.0015(10) 0.0029(10)
C132 0.0507(13) 0.0496(12) 0.0598(17) 0.0024(10) 0.0120(12) 0.0115(11)
C133 0.0623(15) 0.0547(13) 0.0510(16) 0.0135(11) 0.0069(13) 0.0137(11)
C134 0.0529(13) 0.0572(14) 0.0504(16) 0.0033(10) -0.0051(12) 0.0058(11)
C135 0.0454(12) 0.0512(12) 0.0509(15) 0.0015(9) 0.0036(11) 0.0058(10)
C140 0.0554(13) 0.0489(12) 0.0465(15) 0.0136(10) 0.0126(11) 0.0072(10)
C141 0.0805(18) 0.0485(14) 0.0657(19) 0.0148(12) -0.0037(15) -0.0007(12)
C142 0.122(3) 0.0484(15) 0.083(2) 0.0233(16) -0.002(2) -0.0063(14)
C143 0.144(3) 0.0550(16) 0.077(2) 0.0437(19) 0.019(2) 0.0043(15)
C144 0.118(3) 0.079(2) 0.071(2) 0.0495(19) 0.012(2) 0.0223(17)
C145 0.088(2) 0.0655(16) 0.0547(18) 0.0292(14) 0.0028(15) 0.0073(12)
C150 0.0469(12) 0.0424(11) 0.0457(14) 0.0021(9) 0.0026(10) -0.0053(9)
C151 0.0589(14) 0.0566(14) 0.0524(16) 0.0003(11) 0.0105(12) 0.0023(11)
C152 0.0717(18) 0.0779(19) 0.066(2) -0.0100(15) 0.0259(16) -0.0026(14)
C153 0.0546(16) 0.096(2) 0.074(2) 0.0022(15) 0.0201(15) -0.0285(17)
C154 0.0573(15) 0.0782(18) 0.072(2) 0.0213(13) 0.0011(14) -0.0235(15)
C155 0.0554(14) 0.0559(14) 0.0558(17) 0.0098(11) 0.0050(12) -0.0062(11)
C160 0.0468(12) 0.0512(12) 0.0421(14) 0.0063(9) 0.0037(10) 0.0070(9)
C161 0.0561(13) 0.0463(12) 0.0496(15) 0.0079(10) -0.0005(11) 0.0022(10)
C162 0.0806(19) 0.0596(15) 0.0589(19) 0.0075(13) -0.0118(15) -0.0095(12)
C163 0.0692(19) 0.084(2) 0.072(2) -0.0053(15) -0.0217(16) -0.0062(16)
C164 0.0479(14) 0.101(2) 0.064(2) 0.0022(14) -0.0062(14) 0.0020(16)
C165 0.0507(14) 0.0830(18) 0.0525(17) 0.0099(12) 0.0015(12) -0.0016(13)
B2 0.0422(12) 0.0431(13) 0.0511(17) 0.0097(10) 0.0028(12) 0.0024(11)
C230 0.0408(11) 0.0406(11) 0.0533(15) 0.0102(8) 0.0023(10) 0.0023(9)
C231 0.0420(11) 0.0534(13) 0.0574(16) 0.0063(9) 0.0010(11) 0.0079(11)
C232 0.0497(13) 0.0651(15) 0.0568(18) 0.0136(11) -0.0066(12) 0.0064(12)
C233 0.0641(16) 0.0625(15) 0.0547(17) 0.0172(12) 0.0041(13) 0.0143(12)
C234 0.0552(14) 0.0524(13) 0.0683(19) 0.0073(11) 0.0127(13) 0.0125(12)
C235 0.0458(12) 0.0440(11) 0.0592(16) 0.0062(9) 0.0014(11) 0.0034(10)
C240 0.0501(12) 0.0475(12) 0.0469(14) 0.0152(9) 0.0077(11) 0.0009(10)
C241 0.0737(17) 0.0538(14) 0.0575(18) 0.0205(12) -0.0036(14) -0.0005(11)
C242 0.114(3) 0.0530(15) 0.073(2) 0.0236(16) -0.0107(19) -0.0131(14)
C243 0.111(2) 0.0451(14) 0.080(2) 0.0285(15) 0.0046(19) 0.0001(13)
C244 0.116(3) 0.0588(16) 0.073(2) 0.0396(16) -0.0122(19) 0.0053(14)
C245 0.098(2) 0.0522(14) 0.0556(18) 0.0277(14) -0.0144(15) -0.0019(12)
C250 0.0440(11) 0.0475(11) 0.0422(13) 0.0107(9) 0.0055(10) 0.0060(9)
C251 0.0483(13) 0.0729(16) 0.0501(16) 0.0146(11) 0.0032(12) -0.0049(12)
C253 0.0597(16) 0.0787(18) 0.0499(17) -0.0097(13) -0.0008(13) 0.0024(13)
C254 0.0749(18) 0.0518(14) 0.0575(18) -0.0004(12) 0.0060(14) -0.0022(11)
C252 0.0440(13) 0.097(2) 0.0515(17) 0.0085(13) 0.0057(12) 0.0048(14)
C255 0.0533(13) 0.0453(12) 0.0540(16) 0.0098(10) 0.0066(11) 0.0050(10)
C260 0.0430(11) 0.0429(11) 0.0522(15) 0.0080(9) -0.0001(10) -0.0018(9)
C261 0.0563(14) 0.0589(14) 0.0599(17) 0.0168(11) 0.0097(13) 0.0076(12)
C262 0.0657(17) 0.0814(19) 0.066(2) 0.0152(14) 0.0195(15) 0.0079(14)
C263 0.0532(15) 0.090(2) 0.072(2) 0.0224(14) 0.0122(14) -0.0105(16)
C264 0.0569(15) 0.0682(16) 0.073(2) 0.0291(13) -0.0029(14) -0.0090(14)
C265 0.0518(13) 0.0515(13) 0.0625(17) 0.0157(10) 0.0031(12) 0.0022(11)

loop_
_atom_type_symbol
_atom_type_description
_atom_type_scat_dispersion_real
_atom_type_scat_dispersion_imag
_atom_type_scat_source
C C 0.0033 0.0016 'International Tables Vol C Tables 4.2.6.8 and 6.1.1.4'
H H 0.0000 0.0000 'International Tables Vol C Tables 4.2.6.8 and 6.1.1.4'
N N 0.0061 0.0033 'International Tables Vol C Tables 4.2.6.8 and 6.1.1.4'
O O 0.0106 0.0060 'International Tables Vol C Tables 4.2.6.8 and 6.1.1.4'
Co Co 0.3494 0.9721 'International Tables Vol C Tables 4.2.6.8 and 6.1.1.4'
B B 0.0013 0.0007 'International Tables Vol C Tables 4.2.6.8 and 6.1.1.4'

loop_
_exptl_crystal_face_index_h
_exptl_crystal_face_index_k
_exptl_crystal_face_index_l
_exptl_crystal_face_perp_dist
0 0 -1 0.0770
0 0 1 0.0530
0 1 0 0.0630
0 -1 0 0.0500
-1 0 -1 0.1500
7 0 -1 0.1540

loop_
_geom_angle_atom_site_label_1
_geom_angle_atom_site_label_2
_geom_angle_atom_site_label_3
_geom_angle
_geom_angle_publ_flag
O11 Co1 O21 87.66(6) y
O11 Co1 N21 95.77(7) y
O21 Co1 N21 87.14(7) y
O11 Co1 N11 91.80(7) y
O21 Co1 N11 179.46(8) y
N21 Co1 N11 92.89(8) y
O11 Co1 N3 176.26(7) y
O21 Co1 N3 96.03(7) y
N21 Co1 N3 85.04(8) y
N11 Co1 N3 84.51(8) y
O11 Co1 N4 84.45(7) y
O21 Co1 N4 83.94(7) y
N21 Co1 N4 171.06(8) y
N11 Co1 N4 96.03(8) y
N3 Co1 N4 95.32(8) y
C11 O11 Co1 122.28(13) ?
C21 O21 Co1 116.91(14) ?
C110 N3 C210 113.92(18) ?
C110 N3 Co1 106.78(13) ?
C210 N3 Co1 108.99(15) ?
C110 N3 H3 109.0 ?
C210 N3 H3 109.0 ?
Co1 N3 H3 109.0 ?
C41 N4 C45 111.79(19) ?
C41 N4 Co1 119.86(15) ?
C45 N4 Co1 117.22(13) ?
C41 N4 H4 101.2 ?
C45 N4 H4 101.2 ?
Co1 N4 H4 101.2 ?
C17 N11 C19 119.27(19) ?
C17 N11 Co1 126.48(16) ?
C19 N11 Co1 113.91(15) ?
C27 N21 C29 122.67(19) ?
C27 N21 Co1 125.59(15) ?
C29 N21 Co1 109.70(15) ?
O11 C11 C12 117.4(2) ?
O11 C11 C16 124.0(2) ?
C12 C11 C16 118.6(2) ?
C13 C12 C11 121.2(3) ?
C13 C12 H12 119.4 ?
C11 C12 H12 119.4 ?
C12 C13 C14 120.8(3) ?
C12 C13 H13 119.6 ?
C14 C13 H13 119.6 ?
C15 C14 C13 119.3(3) ?
C15 C14 H14 120.3 ?
C13 C14 H14 120.3 ?
C14 C15 C16 122.1(3) ?
C14 C15 H15 119.0 ?
C16 C15 H15 119.0 ?
C15 C16 C11 118.0(2) ?
C15 C16 C17 120.1(2) ?
C11 C16 C17 121.9(2) ?
N11 C17 C16 121.7(2) ?
N11 C17 C18 119.8(2) ?
C16 C17 C18 118.6(2) ?
C17 C18 H18A 109.5 ?
C17 C18 H18B 109.5 ?
H18A C18 H18B 109.5 ?
C17 C18 H18C 109.5 ?
H18A C18 H18C 109.5 ?
H18B C18 H18C 109.5 ?
N11 C19 C110 109.70(18) ?
N11 C19 H19B 109.7 ?
C110 C19 H19B 109.7 ?
N11 C19 H19A 109.7 ?
C110 C19 H19A 109.7 ?
H19B C19 H19A 108.2 ?
N3 C110 C19 110.2(2) ?
N3 C110 H11A 109.6 ?
C19 C110 H11A 109.6 ?
N3 C110 H11B 109.6 ?
C19 C110 H11B 109.6 ?
H11A C110 H11B 108.1 ?
O21 C21 C22 118.3(2) ?
O21 C21 C26 122.83(19) ?
C22 C21 C26 118.8(2) ?
C23 C22 C21 120.4(3) ?
C23 C22 H22 119.8 ?
C21 C22 H22 119.8 ?
C24 C23 C22 121.0(3) ?
C24 C23 H23 119.5 ?
C22 C23 H23 119.5 ?
C25 C24 C23 120.0(3) ?
C25 C24 H24 120.0 ?
C23 C24 H24 120.0 ?
C24 C25 C26 121.0(3) ?
C24 C25 H25 119.5 ?
C26 C25 H25 119.5 ?
C25 C26 C21 118.8(2) ?
C25 C26 C27 121.3(2) ?
C21 C26 C27 119.4(2) ?
N21 C27 C26 119.6(2) ?
N21 C27 C28 121.3(2) ?
C26 C27 C28 118.9(2) ?
C27 C28 H28A 109.5 ?
C27 C28 H28B 109.5 ?
H28A C28 H28B 109.5 ?
C27 C28 H28C 109.5 ?
H28A C28 H28C 109.5 ?
H28B C28 H28C 109.5 ?
N21 C29 C210 104.22(18) ?
N21 C29 H29A 110.9 ?
C210 C29 H29A 110.9 ?
N21 C29 H29B 110.9 ?
C210 C29 H29B 110.9 ?
H29A C29 H29B 108.9 ?
N3 C210 C29 109.71(19) ?
N3 C210 H21A 109.7 ?
C29 C210 H21A 109.7 ?
N3 C210 H21B 109.7 ?
C29 C210 H21B 109.7 ?
H21A C210 H21B 108.2 ?
N4 C41 C42 112.6(2) ?
N4 C41 H41A 109.1 ?
C42 C41 H41A 109.1 ?
N4 C41 H41B 109.1 ?
C42 C41 H41B 109.1 ?
H41A C41 H41B 107.8 ?
C43 C42 C41 111.6(2) ?
C43 C42 H42A 109.3 ?
C41 C42 H42A 109.3 ?
C43 C42 H42B 109.3 ?
C41 C42 H42B 109.3 ?
H42A C42 H42B 108.0 ?
C42 C43 C44 110.6(3) ?
C42 C43 H43A 109.5 ?
C44 C43 H43A 109.5 ?
C42 C43 H43B 109.5 ?
C44 C43 H43B 109.5 ?
H43A C43 H43B 108.1 ?
C45 C44 C43 110.7(3) ?
C45 C44 H44B 109.5 ?
C43 C44 H44B 109.5 ?
C45 C44 H44A 109.5 ?
C43 C44 H44A 109.5 ?
H44B C44 H44A 108.1 ?
N4 C45 C44 112.6(2) ?
N4 C45 H45A 109.1 ?
C44 C45 H45A 109.1 ?
N4 C45 H45B 109.1 ?
C44 C45 H45B 109.1 ?
H45A C45 H45B 107.8 ?
O51 Co2 O61 88.02(6) ?
O51 Co2 N61 96.54(8) ?
O61 Co2 N61 87.10(7) ?
O51 Co2 N51 91.05(7) ?
O61 Co2 N51 179.01(8) ?
N61 Co2 N51 92.68(8) ?
O51 Co2 N7 175.38(7) ?
O61 Co2 N7 96.42(7) ?
N61 Co2 N7 85.01(8) ?
N51 Co2 N7 84.52(8) ?
O51 Co2 N8 84.50(7) ?
O61 Co2 N8 83.75(7) ?
N61 Co2 N8 170.75(8) ?
N51 Co2 N8 96.49(8) ?
N7 Co2 N8 94.67(8) ?
C510 N7 C610 113.80(19) ?
C510 N7 Co2 106.39(13) ?
C610 N7 Co2 109.53(16) ?
C510 N7 H7 109.0 ?
C610 N7 H7 109.0 ?
Co2 N7 H7 109.0 ?
C81 N8 C85 111.46(19) ?
C81 N8 Co2 120.86(16) ?
C85 N8 Co2 117.06(14) ?
C81 N8 H8 101.0 ?
C85 N8 H8 101.0 ?
Co2 N8 H8 101.0 ?
C57 N51 C59 119.18(19) ?
C57 N51 Co2 126.41(15) ?
C59 N51 Co2 114.11(15) ?
C67 N61 C69 122.9(2) ?
C67 N61 Co2 125.09(16) ?
C69 N61 Co2 109.77(16) ?
C61 O61 Co2 115.70(15) ?
C51 O51 Co2 121.60(12) ?
O51 C51 C52 117.8(2) ?
O51 C51 C56 123.63(19) ?
C52 C51 C56 118.5(2) ?
C53 C52 C51 121.3(2) ?
C53 C52 H52 119.4 ?
C51 C52 H52 119.4 ?
C52 C53 C54 120.7(2) ?
C52 C53 H53 119.6 ?
C54 C53 H53 119.6 ?
C55 C54 C53 119.4(3) ?
C55 C54 H54 120.3 ?
C53 C54 H54 120.3 ?
C54 C55 C56 121.6(3) ?
C54 C55 H55 119.2 ?
C56 C55 H55 119.2 ?
C55 C56 C51 118.5(2) ?
C55 C56 C57 119.9(2) ?
C51 C56 C57 121.6(2) ?
N51 C57 C56 121.5(2) ?
N51 C57 C58 120.2(2) ?
C56 C57 C58 118.3(2) ?
C57 C58 H58A 109.5 ?
C57 C58 H58B 109.5 ?
H58A C58 H58B 109.5 ?
C57 C58 H58C 109.5 ?
H58A C58 H58C 109.5 ?
H58B C58 H58C 109.5 ?
N51 C59 C510 109.59(18) ?
N51 C59 H59A 109.8 ?
C510 C59 H59A 109.8 ?
N51 C59 H59B 109.8 ?
C510 C59 H59B 109.8 ?
H59A C59 H59B 108.2 ?
N7 C510 C59 109.9(2) ?
N7 C510 H51A 109.7 ?
C59 C510 H51A 109.7 ?
N7 C510 H51B 109.7 ?
C59 C510 H51B 109.7 ?
H51A C510 H51B 108.2 ?
O61 C61 C62 118.2(2) ?
O61 C61 C66 123.1(2) ?
C62 C61 C66 118.7(2) ?
C63 C62 C61 120.5(3) ?
C63 C62 H62 119.8 ?
C61 C62 H62 119.8 ?
C64 C63 C62 121.2(3) ?
C64 C63 H63 119.4 ?
C62 C63 H63 119.4 ?
C63 C64 C65 119.9(3) ?
C63 C64 H64 120.1 ?
C65 C64 H64 120.1 ?
C64 C65 C66 120.7(3) ?
C64 C65 H65 119.6 ?
C66 C65 H65 119.6 ?
C65 C66 C61 118.9(2) ?
C65 C66 C67 121.8(2) ?
C61 C66 C67 119.0(2) ?
N61 C67 C66 119.6(2) ?
N61 C67 C68 121.6(2) ?
C66 C67 C68 118.7(2) ?
C67 C68 H68A 109.5 ?
C67 C68 H68B 109.5 ?
H68A C68 H68B 109.5 ?
C67 C68 H68C 109.5 ?
H68A C68 H68C 109.5 ?
H68B C68 H68C 109.5 ?
N61 C69 C610 104.45(19) ?
N61 C69 H69A 110.9 ?
C610 C69 H69A 110.9 ?
N61 C69 H69B 110.9 ?
C610 C69 H69B 110.9 ?
H69A C69 H69B 108.9 ?
N7 C610 C69 109.80(19) ?
N7 C610 H61A 109.7 ?
C69 C610 H61A 109.7 ?
N7 C610 H61B 109.7 ?
C69 C610 H61B 109.7 ?
H61A C610 H61B 108.2 ?
N8 C81 C82 112.3(2) ?
N8 C81 H81A 109.1 ?
C82 C81 H81A 109.1 ?
N8 C81 H81B 109.1 ?
C82 C81 H81B 109.1 ?
H81A C81 H81B 107.9 ?
C83 C82 C81 112.4(3) ?
C83 C82 H82A 109.1 ?
C81 C82 H82A 109.1 ?
C83 C82 H82B 109.1 ?
C81 C82 H82B 109.1 ?
H82A C82 H82B 107.8 ?
C82 C83 C84 109.8(3) ?
C82 C83 H83 109.7 ?
C84 C83 H83 109.7 ?
C82 C83 H83B 109.7 ?
C84 C83 H83B 109.7 ?
H83 C83 H83B 108.2 ?
N8 C85 C84 112.5(2) ?
N8 C85 H85A 109.1 ?
C84 C85 H85A 109.1 ?
N8 C85 H85B 109.1 ?
C84 C85 H85B 109.1 ?
H85A C85 H85B 107.8 ?
C85 C84 C83 110.4(3) ?
C85 C84 H84A 109.6 ?
C83 C84 H84A 109.6 ?
C85 C84 H84B 109.6 ?
C83 C84 H84B 109.6 ?
H84A C84 H84B 108.1 ?
C150 B1 C160 107.98(18) ?
C150 B1 C130 110.75(19) ?
C160 B1 C130 109.16(17) ?
C150 B1 C140 108.36(17) ?
C160 B1 C140 111.98(19) ?
C130 B1 C140 108.62(18) ?
C131 C130 C135 114.0(2) ?
C131 C130 B1 124.2(2) ?
C135 C130 B1 121.67(18) ?
C132 C131 C130 123.1(2) ?
C132 C131 H131 118.5 ?
C130 C131 H131 118.5 ?
C133 C132 C131 120.6(2) ?
C133 C132 H132 119.7 ?
C131 C132 H132 119.7 ?
C132 C133 C134 118.5(2) ?
C132 C133 H133 120.8 ?
C134 C133 H133 120.8 ?
C135 C134 C133 120.5(2) ?
C135 C134 H134 119.8 ?
C133 C134 H134 119.8 ?
C134 C135 C130 123.3(2) ?
C134 C135 H135 118.3 ?
C130 C135 H135 118.3 ?
C141 C140 C145 114.4(2) ?
C141 C140 B1 121.2(2) ?
C145 C140 B1 124.3(2) ?
C142 C141 C140 123.1(3) ?
C142 C141 H141 118.4 ?
C140 C141 H141 118.4 ?
C143 C142 C141 120.9(3) ?
C143 C142 H142 119.5 ?
C141 C142 H142 119.5 ?
C142 C143 C144 118.4(3) ?
C142 C143 H143 120.8 ?
C144 C143 H143 120.8 ?
C143 C144 C145 120.8(3) ?
C143 C144 H144 119.6 ?
C145 C144 H144 119.6 ?
C144 C145 C140 122.4(3) ?
C144 C145 H145 118.8 ?
C140 C145 H145 118.8 ?
C151 C150 C155 114.7(2) ?
C151 C150 B1 121.9(2) ?
C155 C150 B1 123.1(2) ?
C150 C151 C152 123.1(3) ?
C150 C151 H151 118.4 ?
C152 C151 H151 118.4 ?
C153 C152 C151 120.0(3) ?
C153 C152 H152 120.0 ?
C151 C152 H152 120.0 ?
C152 C153 C154 119.3(3) ?
C152 C153 H153 120.4 ?
C154 C153 H153 120.4 ?
C153 C154 C155 120.2(3) ?
C153 C154 H154 119.9 ?
C155 C154 H154 119.9 ?
C154 C155 C150 122.6(3) ?
C154 C155 H155 118.7 ?
C150 C155 H155 118.7 ?
C161 C160 C165 114.2(2) ?
C161 C160 B1 123.5(2) ?
C165 C160 B1 122.3(2) ?
C162 C161 C160 123.1(2) ?
C162 C161 H161 118.5 ?
C160 C161 H161 118.5 ?
C163 C162 C161 120.1(3) ?
C163 C162 H162 120.0 ?
C161 C162 H162 120.0 ?
C164 C163 C162 119.4(3) ?
C164 C163 H163 120.3 ?
C162 C163 H163 120.3 ?
C163 C164 C165 119.5(3) ?
C163 C164 H164 120.2 ?
C165 C164 H164 120.2 ?
C164 C165 C160 123.7(3) ?
C164 C165 H165 118.1 ?
C160 C165 H165 118.1 ?
C250 B2 C240 111.11(19) ?
C250 B2 C230 108.09(18) ?
C240 B2 C230 110.83(19) ?
C250 B2 C260 108.47(18) ?
C240 B2 C260 108.24(18) ?
C230 B2 C260 110.08(18) ?
C235 C230 C231 114.5(2) ?
C235 C230 B2 123.6(2) ?
C231 C230 B2 121.82(19) ?
C232 C231 C230 123.1(2) ?
C232 C231 H231 118.4 ?
C230 C231 H231 118.4 ?
C231 C232 C233 120.5(2) ?
C231 C232 H232 119.7 ?
C233 C232 H232 119.7 ?
C234 C233 C232 118.2(2) ?
C234 C233 H233 120.9 ?
C232 C233 H233 120.9 ?
C233 C234 C235 120.9(2) ?
C233 C234 H234 119.6 ?
C235 C234 H234 119.6 ?
C234 C235 C230 122.8(2) ?
C234 C235 H235 118.6 ?
C230 C235 H235 118.6 ?
C241 C240 C245 113.6(2) ?
C241 C240 B2 123.6(2) ?
C245 C240 B2 122.6(2) ?
C242 C241 C240 122.8(3) ?
C242 C241 H241 118.6 ?
C240 C241 H241 118.6 ?
C243 C242 C241 121.2(3) ?
C243 C242 H242 119.4 ?
C241 C242 H242 119.4 ?
C244 C243 C242 118.2(3) ?
C244 C243 H243 120.9 ?
C242 C243 H243 120.9 ?
C243 C244 C245 120.4(3) ?
C243 C244 H244 119.8 ?
C245 C244 H244 119.8 ?
C244 C245 C240 123.7(3) ?
C244 C245 H245 118.1 ?
C240 C245 H245 118.1 ?
C251 C250 C255 113.8(2) ?
C251 C250 B2 122.7(2) ?
C255 C250 B2 123.3(2) ?
C252 C251 C250 123.4(2) ?
C252 C251 H251 118.3 ?
C250 C251 H251 118.3 ?
C252 C253 C254 119.0(3) ?
C252 C253 H253 120.5 ?
C254 C253 H253 120.5 ?
C253 C254 C255 120.4(3) ?
C253 C254 H254 119.8 ?
C255 C254 H254 119.8 ?
C253 C252 C251 120.1(3) ?
C253 C252 H252 119.9 ?
C251 C252 H252 119.9 ?
C254 C255 C250 123.3(2) ?
C254 C255 H255 118.4 ?
C250 C255 H255 118.4 ?
C261 C260 C265 114.7(2) ?
C261 C260 B2 122.0(2) ?
C265 C260 B2 123.1(2) ?
C262 C261 C260 122.9(2) ?
C262 C261 H261 118.6 ?
C260 C261 H261 118.6 ?
C263 C262 C261 120.7(3) ?
C263 C262 H262 119.6 ?
C261 C262 H262 119.6 ?
C262 C263 C264 119.0(2) ?
C262 C263 H263 120.5 ?
C264 C263 H263 120.5 ?
C263 C264 C265 120.0(2) ?
C263 C264 H264 120.0 ?
C265 C264 H264 120.0 ?
C264 C265 C260 122.6(2) ?
C264 C265 H265 118.7 ?
C260 C265 H265 118.7 ?

loop_
_geom_bond_atom_site_label_1
_geom_bond_atom_site_label_2
_geom_bond_distance
_geom_bond_publ_flag
Co1 O11 1.8633(14) y
Co1 O21 1.8826(14) y
Co1 N21 1.9067(18) y
Co1 N11 1.9260(18) y
Co1 N3 1.9760(18) y
Co1 N4 2.0147(17) y
O11 C11 1.310(3) ?
O21 C21 1.321(3) ?
N3 C110 1.482(3) ?
N3 C210 1.490(3) ?
N3 H3 0.91 ?
N4 C41 1.466(3) ?
N4 C45 1.481(3) ?
N4 H4 0.91 ?
N11 C17 1.291(3) ?
N11 C19 1.478(3) ?
N21 C27 1.290(3) ?
N21 C29 1.472(3) ?
C11 C12 1.406(3) ?
C11 C16 1.415(3) ?
C12 C13 1.363(4) ?
C12 H12 0.93 ?
C13 C14 1.381(4) ?
C13 H13 0.93 ?
C14 C15 1.367(4) ?
C14 H14 0.93 ?
C15 C16 1.407(3) ?
C15 H15 0.93 ?
C16 C17 1.463(3) ?
C17 C18 1.508(3) ?
C18 H18A 0.96 ?
C18 H18B 0.96 ?
C18 H18C 0.96 ?
C19 C110 1.511(4) ?
C19 H19B 0.97 ?
C19 H19A 0.97 ?
C110 H11A 0.97 ?
C110 H11B 0.97 ?
C21 C22 1.398(3) ?
C21 C26 1.411(3) ?
C22 C23 1.377(4) ?
C22 H22 0.93 ?
C23 C24 1.369(4) ?
C23 H23 0.93 ?
C24 C25 1.368(4) ?
C24 H24 0.93 ?
C25 C26 1.406(3) ?
C25 H25 0.93 ?
C26 C27 1.461(3) ?
C27 C28 1.504(3) ?
C28 H28A 0.96 ?
C28 H28B 0.96 ?
C28 H28C 0.96 ?
C29 C210 1.503(4) ?
C29 H29A 0.97 ?
C29 H29B 0.97 ?
C210 H21A 0.97 ?
C210 H21B 0.97 ?
C41 C42 1.515(4) ?
C41 H41A 0.97 ?
C41 H41B 0.97 ?
C42 C43 1.492(4) ?
C42 H42A 0.97 ?
C42 H42B 0.97 ?
C43 C44 1.514(4) ?
C43 H43A 0.97 ?
C43 H43B 0.97 ?
C44 C45 1.509(3) ?
C44 H44B 0.97 ?
C44 H44A 0.97 ?
C45 H45A 0.97 ?
C45 H45B 0.97 ?
Co2 O51 1.8717(15) ?
Co2 O61 1.8859(15) ?
Co2 N61 1.9090(19) ?
Co2 N51 1.9183(18) ?
Co2 N7 1.9720(18) ?
Co2 N8 2.0294(18) ?
N7 C510 1.486(3) ?
N7 C610 1.488(3) ?
N7 H7 0.91 ?
N8 C81 1.470(3) ?
N8 C85 1.488(3) ?
N8 H8 0.91 ?
N51 C57 1.297(3) ?
N51 C59 1.472(3) ?
N61 C67 1.296(3) ?
N61 C69 1.476(3) ?
O61 C61 1.316(3) ?
O51 C51 1.315(3) ?
C51 C52 1.404(3) ?
C51 C56 1.408(3) ?
C52 C53 1.360(4) ?
C52 H52 0.93 ?
C53 C54 1.384(4) ?
C53 H53 0.93 ?
C54 C55 1.367(4) ?
C54 H54 0.93 ?
C55 C56 1.408(3) ?
C55 H55 0.93 ?
C56 C57 1.460(3) ?
C57 C58 1.502(3) ?
C58 H58A 0.96 ?
C58 H58B 0.96 ?
C58 H58C 0.96 ?
C59 C510 1.514(4) ?
C59 H59A 0.97 ?
C59 H59B 0.97 ?
C510 H51A 0.97 ?
C510 H51B 0.97 ?
C61 C62 1.391(3) ?
C61 C66 1.410(3) ?
C62 C63 1.372(4) ?
C62 H62 0.93 ?
C63 C64 1.365(5) ?
C63 H63 0.93 ?
C64 C65 1.368(5) ?
C64 H64 0.93 ?
C65 C66 1.404(4) ?
C65 H65 0.93 ?
C66 C67 1.449(3) ?
C67 C68 1.509(3) ?
C68 H68A 0.96 ?
C68 H68B 0.96 ?
C68 H68C 0.96 ?
C69 C610 1.507(4) ?
C69 H69A 0.97 ?
C69 H69B 0.97 ?
C610 H61A 0.97 ?
C610 H61B 0.97 ?
C81 C82 1.521(4) ?
C81 H81A 0.97 ?
C81 H81B 0.97 ?
C82 C83 1.497(5) ?
C82 H82A 0.97 ?
C82 H82B 0.97 ?
C83 C84 1.523(4) ?
C83 H83 0.97 ?
C83 H83B 0.97 ?
C85 C84 1.511(4) ?
C85 H85A 0.97 ?
C85 H85B 0.97 ?
C84 H84A 0.97 ?
C84 H84B 0.97 ?
B1 C150 1.645(3) ?
B1 C160 1.645(3) ?
B1 C130 1.650(3) ?
B1 C140 1.655(3) ?
C130 C131 1.396(3) ?
C130 C135 1.403(3) ?
C131 C132 1.389(3) ?
C131 H131 0.93 ?
C132 C133 1.367(4) ?
C132 H132 0.93 ?
C133 C134 1.379(3) ?
C133 H133 0.93 ?
C134 C135 1.377(3) ?
C134 H134 0.93 ?
C135 H135 0.93 ?
C140 C141 1.393(4) ?
C140 C145 1.399(4) ?
C141 C142 1.378(4) ?
C141 H141 0.93 ?
C142 C143 1.364(5) ?
C142 H142 0.93 ?
C143 C144 1.367(5) ?
C143 H143 0.93 ?
C144 C145 1.391(4) ?
C144 H144 0.93 ?
C145 H145 0.93 ?
C150 C151 1.389(3) ?
C150 C155 1.402(3) ?
C151 C152 1.389(4) ?
C151 H151 0.93 ?
C152 C153 1.368(4) ?
C152 H152 0.93 ?
C153 C154 1.370(4) ?
C153 H153 0.93 ?
C154 C155 1.387(3) ?
C154 H154 0.93 ?
C155 H155 0.93 ?
C160 C161 1.393(3) ?
C160 C165 1.397(3) ?
C161 C162 1.383(4) ?
C161 H161 0.93 ?
C162 C163 1.372(4) ?
C162 H162 0.93 ?
C163 C164 1.371(4) ?
C163 H163 0.93 ?
C164 C165 1.380(4) ?
C164 H164 0.93 ?
C165 H165 0.93 ?
B2 C250 1.645(3) ?
B2 C240 1.648(3) ?
B2 C230 1.651(4) ?
B2 C260 1.651(3) ?
C230 C235 1.396(3) ?
C230 C231 1.400(3) ?
C231 C232 1.380(3) ?
C231 H231 0.93 ?
C232 C233 1.383(3) ?
C232 H232 0.93 ?
C233 C234 1.372(4) ?
C233 H233 0.93 ?
C234 C235 1.388(4) ?
C234 H234 0.93 ?
C235 H235 0.93 ?
C240 C241 1.389(3) ?
C240 C245 1.394(3) ?
C241 C242 1.383(4) ?
C241 H241 0.93 ?
C242 C243 1.363(4) ?
C242 H242 0.93 ?
C243 C244 1.354(4) ?
C243 H243 0.93 ?
C244 C245 1.385(4) ?
C244 H244 0.93 ?
C245 H245 0.93 ?
C250 C251 1.393(3) ?
C250 C255 1.394(3) ?
C251 C252 1.386(4) ?
C251 H251 0.93 ?
C253 C252 1.361(4) ?
C253 C254 1.364(4) ?
C253 H253 0.93 ?
C254 C255 1.381(4) ?
C254 H254 0.93 ?
C252 H252 0.93 ?
C255 H255 0.93 ?
C260 C261 1.392(3) ?
C260 C265 1.395(3) ?
C261 C262 1.382(3) ?
C261 H261 0.93 ?
C262 C263 1.356(4) ?
C262 H262 0.93 ?
C263 C264 1.373(4) ?
C263 H263 0.93 ?
C264 C265 1.392(3) ?
C264 H264 0.93 ?
C265 H265 0.93 ?

loop_
_geom_hbond_atom_site_label_D
_geom_hbond_atom_site_label_H
_geom_hbond_atom_site_label_A
_geom_hbond_site_symmetry_A
_geom_hbond_distance_DH
_geom_hbond_distance_HA
_geom_hbond_distance_DA
_geom_hbond_angle_DHA
C45 H45B O21 . 0.97 2.37 2.932(3) 116
C85 H85A O61 . 0.97 2.33 2.907(3) 117
C135 H135 O21 . 0.93 2.58 3.289(3) 133
C231 H231 O61 . 0.93 2.54 3.261(3) 135
C18 H18C Cg1 1_455 0.96 2.98 3.559(3) 120
C610 H61A Cg1 . 0.97 2.94 3.886(2) 165
C45 H45A Cg2 . 0.97 3.00 3.658(3) 126
C210 H21B Cg3 . 0.97 2.98 3.898(2) 158

loop_
_geom_torsion_atom_site_label_1
_geom_torsion_atom_site_label_2
_geom_torsion_atom_site_label_3
_geom_torsion_atom_site_label_4
_geom_torsion
O21 Co1 O11 C11 -142.51(15)
N21 Co1 O11 C11 -55.62(16)
N11 Co1 O11 C11 37.47(16)
N4 Co1 O11 C11 133.36(16)
O11 Co1 O21 C21 41.59(14)
N21 Co1 O21 C21 -54.31(14)
N3 Co1 O21 C21 -139.01(14)
N4 Co1 O21 C21 126.25(15)
O21 Co1 N3 C110 -148.59(15)
N21 Co1 N3 C110 124.83(16)
N11 Co1 N3 C110 31.43(16)
N4 Co1 N3 C110 -64.14(16)
O21 Co1 N3 C210 87.94(15)
N21 Co1 N3 C210 1.35(15)
N11 Co1 N3 C210 -92.05(15)
N4 Co1 N3 C210 172.38(15)
O11 Co1 N4 C41 -76.23(18)
O21 Co1 N4 C41 -164.46(18)
N11 Co1 N4 C41 15.00(19)
N3 Co1 N4 C41 100.02(18)
O11 Co1 N4 C45 142.82(17)
O21 Co1 N4 C45 54.59(17)
N11 Co1 N4 C45 -125.95(17)
N3 Co1 N4 C45 -40.93(17)
O11 Co1 N11 C17 -22.7(2)
N21 Co1 N11 C17 73.2(2)
N3 Co1 N11 C17 157.9(2)
N4 Co1 N11 C17 -107.3(2)
O11 Co1 N11 C19 164.13(17)
N21 Co1 N11 C19 -99.99(18)
N3 Co1 N11 C19 -15.26(17)
N4 Co1 N11 C19 79.53(18)
O11 Co1 N21 C27 -48.3(2)
O21 Co1 N21 C27 39.0(2)
N11 Co1 N21 C27 -140.4(2)
N3 Co1 N21 C27 135.3(2)
O11 Co1 N21 C29 147.64(16)
O21 Co1 N21 C29 -125.00(16)
N11 Co1 N21 C29 55.54(16)
N3 Co1 N21 C29 -28.69(16)
Co1 O11 C11 C12 148.64(16)
Co1 O11 C11 C16 -33.6(3)
O11 C11 C12 C13 177.4(2)
C16 C11 C12 C13 -0.5(3)
C11 C12 C13 C14 0.1(4)
C12 C13 C14 C15 0.1(5)
C13 C14 C15 C16 0.2(4)
C14 C15 C16 C11 -0.5(4)
C14 C15 C16 C17 179.6(3)
O11 C11 C16 C15 -177.1(2)
C12 C11 C16 C15 0.7(3)
O11 C11 C16 C17 2.8(3)
C12 C11 C16 C17 -179.5(2)
C19 N11 C17 C16 174.9(2)
Co1 N11 C17 C16 2.1(3)
C19 N11 C17 C18 -4.9(4)
Co1 N11 C17 C18 -177.7(2)
C15 C16 C17 N11 -166.4(2)
C11 C16 C17 N11 13.8(3)
C15 C16 C17 C18 13.4(4)
C11 C16 C17 C18 -166.4(2)
C17 N11 C19 C110 -178.3(2)
Co1 N11 C19 C110 -4.6(3)
C210 N3 C110 C19 78.7(2)
Co1 N3 C110 C19 -41.6(2)
N11 C19 C110 N3 30.5(3)
Co1 O21 C21 C22 -140.95(17)
Co1 O21 C21 C26 40.8(2)
O21 C21 C22 C23 -179.7(2)
C26 C21 C22 C23 -1.5(3)
C21 C22 C23 C24 0.3(4)
C22 C23 C24 C25 1.2(5)
C23 C24 C25 C26 -1.5(5)
C24 C25 C26 C21 0.3(4)
C24 C25 C26 C27 172.3(3)
O21 C21 C26 C25 179.4(2)
C22 C21 C26 C25 1.2(3)
O21 C21 C26 C27 7.1(3)
C22 C21 C26 C27 -171.1(2)
C29 N21 C27 C26 156.0(2)
Co1 N21 C27 C26 -6.1(3)
C29 N21 C27 C28 -18.7(4)
Co1 N21 C27 C28 179.2(2)
C25 C26 C27 N21 161.9(3)
C21 C26 C27 N21 -26.1(3)
C25 C26 C27 C28 -23.4(4)
C21 C26 C27 C28 148.7(3)
C27 N21 C29 C210 -116.2(3)
Co1 N21 C29 C210 48.4(2)
C110 N3 C210 C29 -93.5(2)
Co1 N3 C210 C29 25.6(2)
N21 C29 C210 N3 -47.2(2)
C45 N4 C41 C42 -53.1(3)
Co1 N4 C41 C42 164.0(2)
N4 C41 C42 C43 54.2(4)
C41 C42 C43 C44 -54.5(4)
C42 C43 C44 C45 54.9(4)
C41 N4 C45 C44 54.0(3)
Co1 N4 C45 C44 -162.08(19)
C43 C44 C45 N4 -54.8(3)
O61 Co2 N7 C510 147.97(16)
N61 Co2 N7 C510 -125.53(17)
N51 Co2 N7 C510 -32.34(17)
N8 Co2 N7 C510 63.75(17)
O61 Co2 N7 C610 -88.62(15)
N61 Co2 N7 C610 -2.11(15)
N51 Co2 N7 C610 91.07(16)
N8 Co2 N7 C610 -172.83(15)
O51 Co2 N8 C81 78.03(19)
O61 Co2 N8 C81 166.63(19)
N51 Co2 N8 C81 -12.40(19)
N7 Co2 N8 C81 -97.40(19)
O51 Co2 N8 C85 -140.36(17)
O61 Co2 N8 C85 -51.76(16)
N51 Co2 N8 C85 129.21(17)
N7 Co2 N8 C85 44.20(17)
O51 Co2 N51 C57 24.3(2)
N61 Co2 N51 C57 -72.3(2)
N7 Co2 N51 C57 -157.0(2)
N8 Co2 N51 C57 108.9(2)
O51 Co2 N51 C59 -162.18(19)
N61 Co2 N51 C59 101.23(19)
N7 Co2 N51 C59 16.51(19)
N8 Co2 N51 C59 -77.59(19)
O51 Co2 N61 C67 49.8(2)
O61 Co2 N61 C67 -37.8(2)
N51 Co2 N61 C67 141.2(2)
N7 Co2 N61 C67 -134.5(2)
O51 Co2 N61 C69 -146.86(16)
O61 Co2 N61 C69 125.48(16)
N51 Co2 N61 C69 -55.49(17)
N7 Co2 N61 C69 28.76(16)
O51 Co2 O61 C61 -41.09(16)
N61 Co2 O61 C61 55.56(16)
N7 Co2 O61 C61 140.20(16)
N8 Co2 O61 C61 -125.78(16)
O61 Co2 O51 C51 139.23(15)
N61 Co2 O51 C51 52.38(16)
N51 Co2 O51 C51 -40.44(16)
N8 Co2 O51 C51 -136.86(16)
Co2 O51 C51 C52 -148.37(16)
Co2 O51 C51 C56 35.1(3)
O51 C51 C52 C53 -177.1(2)
C56 C51 C52 C53 -0.3(3)
C51 C52 C53 C54 -0.9(4)
C52 C53 C54 C55 1.2(4)
C53 C54 C55 C56 -0.4(4)
C54 C55 C56 C51 -0.8(4)
C54 C55 C56 C57 177.4(2)
O51 C51 C56 C55 177.7(2)
C52 C51 C56 C55 1.2(3)
O51 C51 C56 C57 -0.5(3)
C52 C51 C56 C57 -177.0(2)
C59 N51 C57 C56 -174.0(2)
Co2 N51 C57 C56 -0.8(3)
C59 N51 C57 C58 5.4(4)
Co2 N51 C57 C58 178.6(2)
C55 C56 C57 N51 164.2(2)
C51 C56 C57 N51 -17.6(3)
C55 C56 C57 C58 -15.2(4)
C51 C56 C57 C58 163.0(2)
C57 N51 C59 C510 177.5(2)
Co2 N51 C59 C510 3.5(3)
C610 N7 C510 C59 -78.7(3)
Co2 N7 C510 C59 42.0(2)
N51 C59 C510 N7 -30.1(3)
Co2 O61 C61 C62 138.9(2)
Co2 O61 C61 C66 -42.7(3)
O61 C61 C62 C63 -179.0(3)
C66 C61 C62 C63 2.5(5)
C61 C62 C63 C64 0.1(7)
C62 C63 C64 C65 -2.3(8)
C63 C64 C65 C66 1.9(7)
C64 C65 C66 C61 0.7(5)
C64 C65 C66 C67 -173.1(4)
O61 C61 C66 C65 178.8(3)
C62 C61 C66 C65 -2.8(4)
O61 C61 C66 C67 -7.3(4)
C62 C61 C66 C67 171.1(3)
C69 N61 C67 C66 -158.6(2)
Co2 N61 C67 C66 2.6(4)
C69 N61 C67 C68 16.5(4)
Co2 N61 C67 C68 177.7(2)
C65 C66 C67 N61 -157.0(3)
C61 C66 C67 N61 29.2(4)
C65 C66 C67 C68 27.8(4)
C61 C66 C67 C68 -145.9(3)
C67 N61 C69 C610 116.0(3)
Co2 N61 C69 C610 -47.7(2)
C510 N7 C610 C69 94.6(2)
Co2 N7 C610 C69 -24.3(2)
N61 C69 C610 N7 45.9(3)
C85 N8 C81 C82 52.9(3)
Co2 N8 C81 C82 -163.5(2)
N8 C81 C82 C83 -54.0(4)
C81 C82 C83 C84 54.4(4)
C81 N8 C85 C84 -55.1(3)
Co2 N8 C85 C84 159.87(19)
N8 C85 C84 C83 56.3(3)
C82 C83 C84 C85 -55.3(4)
C150 B1 C130 C131 142.0(2)
C160 B1 C130 C131 23.2(3)
C140 B1 C130 C131 -99.2(2)
C150 B1 C130 C135 -42.0(3)
C160 B1 C130 C135 -160.77(19)
C140 B1 C130 C135 76.9(2)
C135 C130 C131 C132 -2.4(3)
B1 C130 C131 C132 173.9(2)
C130 C131 C132 C133 1.4(4)
C131 C132 C133 C134 0.3(4)
C132 C133 C134 C135 -0.8(4)
C133 C134 C135 C130 -0.4(4)
C131 C130 C135 C134 1.9(3)
B1 C130 C135 C134 -174.5(2)
C150 B1 C140 C141 72.0(3)
C160 B1 C140 C141 -169.0(2)
C130 B1 C140 C141 -48.4(3)
C150 B1 C140 C145 -103.9(3)
C160 B1 C140 C145 15.1(3)
C130 B1 C140 C145 135.7(2)
C145 C140 C141 C142 0.8(4)
B1 C140 C141 C142 -175.5(3)
C140 C141 C142 C143 -1.8(5)
C141 C142 C143 C144 1.2(5)
C142 C143 C144 C145 0.3(5)
C143 C144 C145 C140 -1.3(5)
C141 C140 C145 C144 0.8(4)
B1 C140 C145 C144 176.9(3)
C160 B1 C150 C151 -89.3(3)
C130 B1 C150 C151 151.3(2)
C140 B1 C150 C151 32.2(3)
C160 B1 C150 C155 84.1(3)
C130 B1 C150 C155 -35.4(3)
C140 B1 C150 C155 -154.4(2)
C155 C150 C151 C152 -1.2(4)
B1 C150 C151 C152 172.7(2)
C150 C151 C152 C153 1.1(4)
C151 C152 C153 C154 -0.9(5)
C152 C153 C154 C155 0.9(4)
C153 C154 C155 C150 -1.0(4)
C151 C150 C155 C154 1.1(4)
B1 C150 C155 C154 -172.7(2)
C150 B1 C160 C161 -17.8(3)
C130 B1 C160 C161 102.7(2)
C140 B1 C160 C161 -137.0(2)
C150 B1 C160 C165 164.7(2)
C130 B1 C160 C165 -74.9(3)
C140 B1 C160 C165 45.5(3)
C165 C160 C161 C162 0.9(4)
B1 C160 C161 C162 -176.8(2)
C160 C161 C162 C163 -0.4(4)
C161 C162 C163 C164 -0.4(5)
C162 C163 C164 C165 0.5(5)
C163 C164 C165 C160 0.1(5)
C161 C160 C165 C164 -0.8(4)
B1 C160 C165 C164 176.9(3)
C250 B2 C230 C235 -14.2(3)
C240 B2 C230 C235 107.8(2)
C260 B2 C230 C235 -132.5(2)
C250 B2 C230 C231 167.79(19)
C240 B2 C230 C231 -70.2(3)
C260 B2 C230 C231 49.5(3)
C235 C230 C231 C232 -1.7(3)
B2 C230 C231 C232 176.5(2)
C230 C231 C232 C233 0.6(4)
C231 C232 C233 C234 0.7(4)
C232 C233 C234 C235 -0.8(4)
C233 C234 C235 C230 -0.4(4)
C231 C230 C235 C234 1.6(3)
B2 C230 C235 C234 -176.6(2)
C250 B2 C240 C241 156.6(2)
C230 B2 C240 C241 36.4(3)
C260 B2 C240 C241 -84.4(3)
C250 B2 C240 C245 -29.1(3)
C230 B2 C240 C245 -149.3(2)
C260 B2 C240 C245 89.9(3)
C245 C240 C241 C242 0.4(4)
B2 C240 C241 C242 175.2(3)
C240 C241 C242 C243 1.1(5)
C241 C242 C243 C244 -1.6(5)
C242 C243 C244 C245 0.6(5)
C243 C244 C245 C240 1.0(5)
C241 C240 C245 C244 -1.5(4)
B2 C240 C245 C244 -176.3(3)
C240 B2 C250 C251 -40.4(3)
C230 B2 C250 C251 81.4(3)
C260 B2 C250 C251 -159.3(2)
C240 B2 C250 C255 145.2(2)
C230 B2 C250 C255 -93.0(2)
C260 B2 C250 C255 26.3(3)
C255 C250 C251 C252 1.5(4)
B2 C250 C251 C252 -173.4(2)
C252 C253 C254 C255 -0.1(4)
C254 C253 C252 C251 -0.2(4)
C250 C251 C252 C253 -0.6(4)
C253 C254 C255 C250 1.1(4)
C251 C250 C255 C254 -1.7(4)
B2 C250 C255 C254 173.1(2)
C250 B2 C260 C261 84.6(3)
C240 B2 C260 C261 -36.0(3)
C230 B2 C260 C261 -157.3(2)
C250 B2 C260 C265 -90.6(3)
C240 B2 C260 C265 148.8(2)
C230 B2 C260 C265 27.5(3)
C265 C260 C261 C262 0.2(4)
B2 C260 C261 C262 -175.4(2)
C260 C261 C262 C263 -0.4(5)
C261 C262 C263 C264 0.7(5)
C262 C263 C264 C265 -0.9(5)
C263 C264 C265 C260 0.7(4)
C261 C260 C265 C264 -0.3(4)
B2 C260 C265 C264 175.2(2)
